data_7005550
loop_
_publ_author_name
'Starynowicz, Przemys\/law'

_publ_section_title
;
 An ytterbium(II) complex with dimethyl ester of oxydiacetic acid.
;
_journal_issue 26
_journal_name_full 'Dalton transactions (Cambridge, England : 2003)'
_journal_page_first 2779
_journal_page_last 2783
_journal_paper_doi 10.1039/b702971c
_journal_year 2007
_chemical_formula_sum 'C18 H30 Cl2 O23 Yb'
_chemical_formula_weight 858.36
_chemical_name_systematic
;
?
;
_space_group_IT_number 165
_symmetry_cell_setting trigonal
_symmetry_space_group_name_Hall '-P 3 2"c'
_symmetry_space_group_name_H-M 'P -3 c 1'
_atom_sites_solution_hydrogens geom
_atom_sites_solution_primary vectmap
_atom_sites_solution_secondary difmap
_audit_creation_method SHELXL-97
_cell_angle_alpha 90.00
_cell_angle_beta 90.00
_cell_angle_gamma 120.00
_cell_formula_units_Z 2
_cell_length_a 10.203(3)
_cell_length_b 10.203(3)
_cell_length_c 17.908(4)
_cell_measurement_reflns_used 2699
_cell_measurement_temperature 200(2)
_cell_measurement_theta_max 37
_cell_measurement_theta_min 4
_cell_volume 1614.5(8)
_computing_cell_refinement 'CrysAlis RED ver. 1.171'
_computing_data_collection 'CrysAlis CCD ver. 1.171'
_computing_data_reduction 'CrysAlis RED ver. 1.171'
_computing_structure_refinement 'SHELXL-97 (Sheldrick, 1997)'
_computing_structure_solution 'SHELXS-97 (Sheldrick, 1990)'
_diffrn_ambient_temperature 200(2)
_diffrn_measured_fraction_theta_full 0.702
_diffrn_measured_fraction_theta_max 0.703
_diffrn_measurement_device_type 'Kuma KM4 with a CCD counter'
_diffrn_measurement_method '\w scan'
_diffrn_radiation_monochromator graphite
_diffrn_radiation_source 'fine-focus sealed tube'
_diffrn_radiation_type MoK\a
_diffrn_radiation_wavelength 0.71073
_diffrn_reflns_av_R_equivalents 0.0661
_diffrn_reflns_av_sigmaI/netI 0.1302
_diffrn_reflns_limit_h_max 8
_diffrn_reflns_limit_h_min -13
_diffrn_reflns_limit_k_max 13
_diffrn_reflns_limit_k_min -13
_diffrn_reflns_limit_l_max 29
_diffrn_reflns_limit_l_min -23
_diffrn_reflns_number 9258
_diffrn_reflns_theta_full 37.28
_diffrn_reflns_theta_max 37.28
_diffrn_reflns_theta_min 3.24
_exptl_absorpt_coefficient_mu 3.150
_exptl_absorpt_correction_T_max 0.772
_exptl_absorpt_correction_T_min 0.454
_exptl_absorpt_correction_type analytical
_exptl_crystal_colour yellow
_exptl_crystal_density_diffrn 1.766
_exptl_crystal_density_method 'not measured'
_exptl_crystal_description irregular
_exptl_crystal_F_000 852
_exptl_crystal_size_max 0.40
_exptl_crystal_size_mid 0.18
_exptl_crystal_size_min 0.08
_refine_diff_density_max 0.691
_refine_diff_density_min -0.405
_refine_diff_density_rms 0.075
_refine_ls_extinction_method none
_refine_ls_goodness_of_fit_ref 0.901
_refine_ls_hydrogen_treatment constr
_refine_ls_matrix_type full
_refine_ls_number_parameters 68
_refine_ls_number_reflns 1975
_refine_ls_number_restraints 0
_refine_ls_restrained_S_all 0.901
_refine_ls_R_factor_all 0.2190
_refine_ls_R_factor_gt 0.0400
_refine_ls_shift/su_max 0.000
_refine_ls_shift/su_mean 0.000
_refine_ls_structure_factor_coef Fsqd
_refine_ls_weighting_details 'calc w=1/[\s^2^(Fo^2^)+(0.0400P)^2^+0.0000P] where P=(Fo^2^+2Fc^2^)/3'
_refine_ls_weighting_scheme calc
_refine_ls_wR_factor_gt 0.0776
_refine_ls_wR_factor_ref 0.1010
_reflns_number_gt 759
_reflns_number_total 1975
_reflns_threshold_expression >2sigma(I)
_cod_data_source_file b702971c.txt
_cod_data_source_block ybdigly
_cod_original_cell_volume 1614.6(8)
_cod_original_sg_symbol_H-M P-3c1
_cod_database_code 7005550

loop_
_symmetry_equiv_pos_as_xyz
'x, y, z'
'-y, x-y, z'
'-x+y, -x, z'
'y, x, -z+1/2'
'x-y, -y, -z+1/2'
'-x, -x+y, -z+1/2'
'-x, -y, -z'
'y, -x+y, -z'
'x-y, x, -z'
'-y, -x, z-1/2'
'-x+y, y, z-1/2'
'x, x-y, z-1/2'

loop_
_atom_site_label
_atom_site_type_symbol
_atom_site_fract_x
_atom_site_fract_y
_atom_site_fract_z
_atom_site_U_iso_or_equiv
_atom_site_adp_type
_atom_site_occupancy
_atom_site_symmetry_multiplicity
_atom_site_calc_flag
_atom_site_refinement_flags
_atom_site_disorder_assembly
_atom_site_disorder_group
Yb Yb 0.0000 0.0000 0.2500 0.0542(2) Uani 1 6 d S . .
Cl Cl 0.3333 -0.3333 0.35343(12) 0.0755(6) Uani 1 3 d S . .
O1 O 0.1540(4) 0.1890(4) 0.15028(18) 0.0696(10) Uani 1 1 d . . .
O2 O 0.2200(4) 0.4054(5) 0.0893(2) 0.0887(12) Uani 1 1 d . . .
O3 O 0.0000 0.2457(4) 0.2500 0.0592(12) Uani 1 2 d S . .
O11 O 0.3333 -0.3333 0.4300(5) 0.181(6) Uani 1 3 d S . .
O12 O 0.2008(6) -0.3378(7) 0.3280(3) 0.1347(17) Uani 1 1 d . . .
C1 C 0.1546(6) 0.3069(6) 0.1434(2) 0.0646(12) Uani 1 1 d . . .
C2 C 0.0720(7) 0.3578(5) 0.1942(2) 0.0760(16) Uani 1 1 d . . .
H2A H 0.1425 0.4540 0.2169 0.091 Uiso 1 1 calc R . .
H2B H -0.0025 0.3701 0.1663 0.091 Uiso 1 1 calc R . .
C3 C 0.3023(8) 0.3710(8) 0.0349(3) 0.127(3) Uani 1 1 d . . .
H3A H 0.3475 0.4515 -0.0010 0.190 Uiso 1 1 calc R . .
H3B H 0.2343 0.2782 0.0099 0.190 Uiso 1 1 calc R . .
H3C H 0.3802 0.3604 0.0595 0.190 Uiso 1 1 calc R . .

loop_
_atom_site_aniso_label
_atom_site_aniso_U_11
_atom_site_aniso_U_22
_atom_site_aniso_U_33
_atom_site_aniso_U_23
_atom_site_aniso_U_13
_atom_site_aniso_U_12
Yb 0.0460(2) 0.0460(2) 0.0705(3) 0.000 0.000 0.02302(11)
Cl 0.0757(9) 0.0757(9) 0.0753(13) 0.000 0.000 0.0378(4)
O1 0.059(2) 0.066(2) 0.082(2) 0.017(2) 0.0141(18) 0.030(2)
O2 0.095(3) 0.081(3) 0.088(2) 0.029(2) 0.007(3) 0.042(2)
O3 0.075(3) 0.056(2) 0.054(3) -0.0021(11) -0.004(2) 0.0375(16)
O11 0.231(9) 0.231(9) 0.080(5) 0.000 0.000 0.115(5)
O12 0.092(3) 0.115(4) 0.210(5) -0.007(4) -0.024(4) 0.061(3)
C1 0.059(4) 0.060(3) 0.066(3) 0.007(2) 0.001(3) 0.023(4)
C2 0.114(5) 0.058(3) 0.052(3) -0.003(2) -0.015(3) 0.041(3)
C3 0.102(5) 0.168(8) 0.143(6) 0.079(6) 0.062(5) 0.093(6)

loop_
_atom_type_symbol
_atom_type_description
_atom_type_scat_dispersion_real
_atom_type_scat_dispersion_imag
_atom_type_scat_source
C C 0.0033 0.0016 'International Tables Vol C Tables 4.2.6.8 and 6.1.1.4'
H H 0.0000 0.0000 'International Tables Vol C Tables 4.2.6.8 and 6.1.1.4'
O O 0.0106 0.0060 'International Tables Vol C Tables 4.2.6.8 and 6.1.1.4'
Cl Cl 0.1484 0.1585 'International Tables Vol C Tables 4.2.6.8 and 6.1.1.4'
Yb Yb -0.3850 5.5486 'International Tables Vol C Tables 4.2.6.8 and 6.1.1.4'

loop_
_geom_angle_atom_site_label_1
_geom_angle_atom_site_label_2
_geom_angle_atom_site_label_3
_geom_angle
_geom_angle_site_symmetry_1
_geom_angle_site_symmetry_3
_geom_angle_publ_flag
O3 Yb O3 120.0 2 . ?
O3 Yb O3 120.0 2 3 ?
O3 Yb O3 120.000(1) . 3 ?
O3 Yb O1 134.00(8) 2 4 ?
O3 Yb O1 76.04(8) . 4 ?
O3 Yb O1 63.04(8) 3 4 ?
O3 Yb O1 63.04(8) 2 2 ?
O3 Yb O1 76.04(8) . 2 ?
O3 Yb O1 134.00(8) 3 2 ?
O1 Yb O1 152.09(16) 4 2 ?
O3 Yb O1 76.04(8) 2 6 ?
O3 Yb O1 63.04(8) . 6 ?
O3 Yb O1 134.00(8) 3 6 ?
O1 Yb O1 75.30(13) 4 6 ?
O1 Yb O1 92.00(16) 2 6 ?
O3 Yb O1 76.04(8) 2 3 ?
O3 Yb O1 134.00(8) . 3 ?
O3 Yb O1 63.04(8) 3 3 ?
O1 Yb O1 126.07(17) 4 3 ?
O1 Yb O1 75.30(13) 2 3 ?
O1 Yb O1 152.09(16) 6 3 ?
O3 Yb O1 134.00(8) 2 . ?
O3 Yb O1 63.04(8) . . ?
O3 Yb O1 76.04(8) 3 . ?
O1 Yb O1 92.00(16) 4 . ?
O1 Yb O1 75.30(13) 2 . ?
O1 Yb O1 126.07(17) 6 . ?
O1 Yb O1 75.30(13) 3 . ?
O3 Yb O1 63.04(8) 2 5 ?
O3 Yb O1 134.00(8) . 5 ?
O3 Yb O1 76.04(8) 3 5 ?
O1 Yb O1 75.30(13) 4 5 ?
O1 Yb O1 126.07(17) 2 5 ?
O1 Yb O1 75.30(13) 6 5 ?
O1 Yb O1 92.00(16) 3 5 ?
O1 Yb O1 152.09(16) . 5 ?
O11 Cl O12 108.9(2) . . ?
O11 Cl O12 108.9(2) . 3_655 ?
O12 Cl O12 110.0(2) . 3_655 ?
O11 Cl O12 108.9(2) . 2_545 ?
O12 Cl O12 110.0(2) . 2_545 ?
O12 Cl O12 110.0(2) 3_655 2_545 ?
C1 O1 Yb 121.7(3) . . ?
C1 O2 C3 116.6(5) . . ?
C2 O3 C2 113.5(5) . 6 ?
C2 O3 Yb 123.2(3) . . ?
C2 O3 Yb 123.2(3) 6 . ?
O1 C1 O2 125.9(5) . . ?
O1 C1 C2 124.1(4) . . ?
O2 C1 C2 110.0(5) . . ?
O3 C2 C1 107.7(4) . . ?

loop_
_geom_bond_atom_site_label_1
_geom_bond_atom_site_label_2
_geom_bond_distance
_geom_bond_site_symmetry_2
_geom_bond_publ_flag
Yb O3 2.507(4) 2 ?
Yb O3 2.507(4) . yes
Yb O3 2.507(4) 3 ?
Yb O1 2.519(3) 4 ?
Yb O1 2.519(3) 2 ?
Yb O1 2.519(3) 6 ?
Yb O1 2.519(3) 3 ?
Yb O1 2.519(3) . yes
Yb O1 2.519(3) 5 ?
Cl O11 1.371(9) . ?
Cl O12 1.407(5) . ?
Cl O12 1.407(5) 3_655 ?
Cl O12 1.407(5) 2_545 ?
O1 C1 1.207(6) . ?
O2 C1 1.313(6) . ?
O2 C3 1.440(6) . ?
O3 C2 1.416(5) . ?
O3 C2 1.416(5) 6 ?
C1 C2 1.498(7) . ?
